data_7123341
loop_
_publ_author_name
'Zhang, Lu-Hua'
'Yu, Fengshou'
'Shi, Yumeng'
'Li, Fei'
'Li, Henan'

_publ_section_title
;
 Base-Enhanced Electrochemical Water Oxidation by a Nickel Complex in
 Neutral Aqueous Solution
;
_journal_name_full 'Chemical Communications'
_journal_paper_doi 10.1039/C9CC01865D
_journal_year 2019
_chemical_absolute_configuration unk
_chemical_formula_sum 'C16 H35 N7 Ni O6'
_chemical_formula_weight 480.22
_chemical_name_systematic
; 
 ? 
;
_space_group_IT_number 78
_symmetry_cell_setting tetragonal
_symmetry_space_group_name_Hall 'P 4cw'
_symmetry_space_group_name_H-M 'P 43'
_atom_sites_solution_hydrogens geom
_atom_sites_solution_primary direct
_atom_sites_solution_secondary difmap
_audit_creation_method SHELXL-97
_audit_update_record
;
2018-10-02 deposited with the CCDC.    2019-04-26 downloaded from the CCDC.
;
_cell_angle_alpha 90.00
_cell_angle_beta 90.00
_cell_angle_gamma 90.00
_cell_formula_units_Z 8
_cell_length_a 13.4449(7)
_cell_length_b 13.4449(7)
_cell_length_c 24.078(2)
_cell_measurement_reflns_used 9384
_cell_measurement_temperature 296(2)
_cell_measurement_theta_max 25.59
_cell_measurement_theta_min 2.27
_cell_volume 4352.5(5)
_computing_cell_refinement 'Bruker SMART'
_computing_data_collection 'Bruker SMART'
_computing_data_reduction 'Bruker SAINT'
_computing_molecular_graphics 'Bruker SHELXTL'
_computing_publication_material 'Bruker SHELXTL'
_computing_structure_refinement 'SHELXL-97 (Sheldrick, 1997)'
_computing_structure_solution 'SHELXS-97 (Sheldrick, 1990)'
_diffrn_ambient_temperature 296(2)
_diffrn_measured_fraction_theta_full 0.997
_diffrn_measured_fraction_theta_max 0.997
_diffrn_measurement_device_type 'CCD area detector'
_diffrn_measurement_method 'phi and omega scans'
_diffrn_radiation_monochromator graphite
_diffrn_radiation_source 'fine-focus sealed tube'
_diffrn_radiation_type MoK\a
_diffrn_radiation_wavelength 0.71073
_diffrn_reflns_av_R_equivalents 0.0481
_diffrn_reflns_av_sigmaI/netI 0.0539
_diffrn_reflns_limit_h_max 15
_diffrn_reflns_limit_h_min -13
_diffrn_reflns_limit_k_max 15
_diffrn_reflns_limit_k_min -15
_diffrn_reflns_limit_l_max 28
_diffrn_reflns_limit_l_min -28
_diffrn_reflns_number 23098
_diffrn_reflns_theta_full 24.98
_diffrn_reflns_theta_max 24.98
_diffrn_reflns_theta_min 2.14
_exptl_absorpt_coefficient_mu 0.939
_exptl_absorpt_correction_type none
_exptl_crystal_colour blue
_exptl_crystal_density_diffrn 1.466
_exptl_crystal_density_method 'not measured'
_exptl_crystal_description needle
_exptl_crystal_F_000 2048
_exptl_crystal_size_max 0.17
_exptl_crystal_size_mid 0.15
_exptl_crystal_size_min 0.10
_refine_diff_density_max 0.758
_refine_diff_density_min -0.329
_refine_diff_density_rms 0.061
_refine_ls_abs_structure_details 'Flack H D (1983), Acta Cryst. A39, 876-881'
_refine_ls_abs_structure_Flack 0.00
_refine_ls_extinction_method none
_refine_ls_goodness_of_fit_ref 1.030
_refine_ls_hydrogen_treatment constr
_refine_ls_matrix_type full
_refine_ls_number_parameters 551
_refine_ls_number_reflns 7604
_refine_ls_number_restraints 1
_refine_ls_restrained_S_all 1.030
_refine_ls_R_factor_all 0.0466
_refine_ls_R_factor_gt 0.0401
_refine_ls_shift/su_max 0.001
_refine_ls_shift/su_mean 0.000
_refine_ls_structure_factor_coef Fsqd
_refine_ls_weighting_details 'calc w=1/[\s^2^(Fo^2^)+(0.0528P)^2^+1.9056P] where P=(Fo^2^+2Fc^2^)/3'
_refine_ls_weighting_scheme calc
_refine_ls_wR_factor_gt 0.0968
_refine_ls_wR_factor_ref 0.0994
_reflns_number_gt 6908
_reflns_number_total 7604
_reflns_threshold_expression >2sigma(I)
_cod_data_source_file c9cc01865d2.cif
_cod_data_source_block 2
_cod_depositor_comments
;
The following automatic conversions were performed:

'_symmetry_cell_setting' value 'Tetragonal' changed to 'tetragonal'
according to
/home/data/users/saulius/crontab/automatic-downloads/rss-feeds/RSC/lib/dictionaries/cif_core.dic
dictionary named 'cif_core.dic' version 2.4.2 from 2011-04-26.

Automatic conversion script
Id: cif_fix_values 4973 2017-02-22 13:04:09Z antanas 
;
_cod_original_sg_symbol_H-M 'P4(3)   '
_cod_database_code 7123341

loop_
_symmetry_equiv_pos_as_xyz
'x, y, z'
'-x, -y, z+1/2'
'-y, x, z+3/4'
'y, -x, z+1/4'

loop_
_atom_site_label
_atom_site_type_symbol
_atom_site_fract_x
_atom_site_fract_y
_atom_site_fract_z
_atom_site_U_iso_or_equiv
_atom_site_adp_type
_atom_site_occupancy
_atom_site_symmetry_multiplicity
_atom_site_calc_flag
_atom_site_refinement_flags
Ni1 Ni 0.78489(3) 0.24730(3) 0.133177(18) 0.01865(12) Uani 1 1 d .
Ni2 Ni 0.22670(3) 0.71037(3) 0.125325(19) 0.01920(11) Uani 1 1 d .
C1 C 0.7129(3) 0.2407(4) 0.0107(2) 0.0385(11) Uani 1 1 d .
H1A H 0.6578 0.2829 0.0201 0.058 Uiso 1 1 calc R
H1B H 0.6953 0.1726 0.0176 0.058 Uiso 1 1 calc R
H1C H 0.7288 0.2488 -0.0279 0.058 Uiso 1 1 calc R
C2 C 0.8171(4) 0.3785(3) 0.03807(19) 0.0387(11) Uani 1 1 d .
H2A H 0.7533 0.4115 0.0346 0.046 Uiso 1 1 calc R
H2B H 0.8546 0.3906 0.0043 0.046 Uiso 1 1 calc R
C3 C 0.8729(3) 0.4206(3) 0.0873(2) 0.0319(10) Uani 1 1 d .
H3A H 0.9388 0.3914 0.0891 0.038 Uiso 1 1 calc R
H3B H 0.8802 0.4920 0.0830 0.038 Uiso 1 1 calc R
C4 C 0.7260(3) 0.4616(3) 0.14248(19) 0.0322(10) Uani 1 1 d .
H4A H 0.6892 0.4455 0.1754 0.048 Uiso 1 1 calc R
H4B H 0.6854 0.4496 0.1104 0.048 Uiso 1 1 calc R
H4C H 0.7449 0.5305 0.1435 0.048 Uiso 1 1 calc R
C5 C 0.8829(3) 0.4246(3) 0.1870(2) 0.0354(10) Uani 1 1 d .
H5A H 0.8908 0.4963 0.1877 0.042 Uiso 1 1 calc R
H5B H 0.9480 0.3959 0.1802 0.042 Uiso 1 1 calc R
C6 C 0.8482(4) 0.3914(3) 0.24341(19) 0.0392(11) Uani 1 1 d .
H6A H 0.7804 0.4140 0.2488 0.047 Uiso 1 1 calc R
H6B H 0.8892 0.4233 0.2714 0.047 Uiso 1 1 calc R
C7 C 0.8519(4) 0.2789(3) 0.25231(19) 0.0382(11) Uani 1 1 d .
H7A H 0.9164 0.2546 0.2404 0.046 Uiso 1 1 calc R
H7B H 0.8457 0.2653 0.2917 0.046 Uiso 1 1 calc R
C8 C 0.6757(4) 0.2460(4) 0.2484(2) 0.0425(12) Uani 1 1 d .
H8A H 0.6795 0.2341 0.2876 0.064 Uiso 1 1 calc R
H8B H 0.6255 0.2041 0.2324 0.064 Uiso 1 1 calc R
H8C H 0.6589 0.3145 0.2419 0.064 Uiso 1 1 calc R
C9 C 0.7918(4) 0.1142(3) 0.23077(19) 0.0397(11) Uani 1 1 d .
H9A H 0.7292 0.0785 0.2286 0.048 Uiso 1 1 calc R
H9B H 0.8198 0.1032 0.2674 0.048 Uiso 1 1 calc R
C10 C 0.8622(3) 0.0748(3) 0.18730(19) 0.0333(10) Uani 1 1 d .
H10A H 0.9271 0.1053 0.1922 0.040 Uiso 1 1 calc R
H10B H 0.8697 0.0036 0.1919 0.040 Uiso 1 1 calc R
C11 C 0.7362(3) 0.0332(3) 0.11894(19) 0.0301(9) Uani 1 1 d .
H11A H 0.7106 0.0481 0.0827 0.045 Uiso 1 1 calc R
H11B H 0.6860 0.0462 0.1463 0.045 Uiso 1 1 calc R
H11C H 0.7550 -0.0356 0.1206 0.045 Uiso 1 1 calc R
C12 C 0.9053(3) 0.0699(3) 0.09094(19) 0.0292(9) Uani 1 1 d .
H12A H 0.9129 -0.0018 0.0909 0.035 Uiso 1 1 calc R
H12B H 0.9671 0.0983 0.1044 0.035 Uiso 1 1 calc R
C13 C 0.8890(3) 0.1044(3) 0.03149(19) 0.0328(10) Uani 1 1 d .
H13A H 0.9401 0.0752 0.0082 0.039 Uiso 1 1 calc R
H13B H 0.8253 0.0793 0.0188 0.039 Uiso 1 1 calc R
C14 C 0.8907(3) 0.2159(3) 0.02363(19) 0.0342(10) Uani 1 1 d .
H14A H 0.9490 0.2425 0.0421 0.041 Uiso 1 1 calc R
H14B H 0.8971 0.2302 -0.0157 0.041 Uiso 1 1 calc R
C15 C 0.5526(3) 0.2646(3) 0.1299(2) 0.0300(8) Uani 1 1 d .
C16 C 0.4476(3) 0.2831(4) 0.1351(3) 0.0532(14) Uani 1 1 d .
H16A H 0.4122 0.2211 0.1343 0.080 Uiso 1 1 calc R
H16B H 0.4258 0.3241 0.1048 0.080 Uiso 1 1 calc R
H16C H 0.4347 0.3166 0.1696 0.080 Uiso 1 1 calc R
C17 C 0.3278(4) 0.7584(4) 0.0161(2) 0.0416(12) Uani 1 1 d .
H17A H 0.3518 0.6917 0.0113 0.062 Uiso 1 1 calc R
H17B H 0.3718 0.7941 0.0403 0.062 Uiso 1 1 calc R
H17C H 0.3253 0.7911 -0.0194 0.062 Uiso 1 1 calc R
C18 C 0.1613(3) 0.6986(3) 0.00204(19) 0.0347(10) Uani 1 1 d .
H18A H 0.1736 0.7213 -0.0356 0.042 Uiso 1 1 calc R
H18B H 0.0926 0.7137 0.0109 0.042 Uiso 1 1 calc R
C19 C 0.1753(4) 0.5873(3) 0.00390(19) 0.0386(11) Uani 1 1 d .
H19A H 0.2458 0.5723 0.0017 0.046 Uiso 1 1 calc R
H19B H 0.1432 0.5578 -0.0282 0.046 Uiso 1 1 calc R
C20 C 0.1331(3) 0.5410(3) 0.05602(19) 0.0340(10) Uani 1 1 d .
H20A H 0.0664 0.5665 0.0618 0.041 Uiso 1 1 calc R
H20B H 0.1279 0.4697 0.0504 0.041 Uiso 1 1 calc R
C21 C 0.2828(3) 0.4962(3) 0.1051(2) 0.0378(11) Uani 1 1 d .
H21A H 0.2633 0.4279 0.1007 0.057 Uiso 1 1 calc R
H21B H 0.3201 0.5035 0.1388 0.057 Uiso 1 1 calc R
H21C H 0.3233 0.5158 0.0741 0.057 Uiso 1 1 calc R
C22 C 0.1281(4) 0.5306(3) 0.1553(2) 0.0401(11) Uani 1 1 d .
H22A H 0.0630 0.5608 0.1510 0.048 Uiso 1 1 calc R
H22B H 0.1197 0.4590 0.1557 0.048 Uiso 1 1 calc R
C23 C 0.1724(4) 0.5631(3) 0.2083(2) 0.0468(13) Uani 1 1 d .
H23A H 0.2337 0.5268 0.2146 0.056 Uiso 1 1 calc R
H23B H 0.1270 0.5475 0.2384 0.056 Uiso 1 1 calc R
C24 C 0.2739(4) 0.6868(5) 0.2497(2) 0.0550(15) Uani 1 1 d .
H24A H 0.2527 0.6621 0.2852 0.083 Uiso 1 1 calc R
H24B H 0.2886 0.7565 0.2527 0.083 Uiso 1 1 calc R
H24C H 0.3324 0.6517 0.2381 0.083 Uiso 1 1 calc R
C25 C 0.1024(3) 0.7275(3) 0.22724(18) 0.0317(9) Uani 1 1 d .
H25A H 0.0852 0.7057 0.2644 0.038 Uiso 1 1 calc R
H25B H 0.0475 0.7104 0.2029 0.038 Uiso 1 1 calc R
C26 C 0.1148(3) 0.8406(3) 0.22760(18) 0.0296(9) Uani 1 1 d .
H26A H 0.0565 0.8692 0.2452 0.036 Uiso 1 1 calc R
H26B H 0.1716 0.8566 0.2507 0.036 Uiso 1 1 calc R
C27 C 0.1288(3) 0.8909(3) 0.17181(18) 0.0310(9) Uani 1 1 d .
H27A H 0.0739 0.8726 0.1478 0.037 Uiso 1 1 calc R
H27B H 0.1262 0.9623 0.1772 0.037 Uiso 1 1 calc R
C28 C 0.3077(3) 0.9080(4) 0.1770(2) 0.0558(15) Uani 1 1 d .
H28A H 0.3699 0.8830 0.1632 0.084 Uiso 1 1 calc R
H28B H 0.2997 0.8890 0.2151 0.084 Uiso 1 1 calc R
H28C H 0.3069 0.9793 0.1741 0.084 Uiso 1 1 calc R
C29 C 0.2309(4) 0.9167(3) 0.0889(2) 0.0476(12) Uani 1 1 d .
H29A H 0.1986 0.9810 0.0916 0.057 Uiso 1 1 calc R
H29B H 0.3003 0.9279 0.0801 0.057 Uiso 1 1 calc R
C30 C 0.1847(4) 0.8595(3) 0.0440(2) 0.0443(12) Uani 1 1 d .
H30A H 0.1957 0.8934 0.0089 0.053 Uiso 1 1 calc R
H30B H 0.1135 0.8557 0.0502 0.053 Uiso 1 1 calc R
C31 C 0.4586(3) 0.6846(3) 0.13217(19) 0.0287(9) Uani 1 1 d .
C32 C 0.5652(3) 0.6689(3) 0.1305(2) 0.0413(11) Uani 1 1 d .
H32A H 0.5851 0.6292 0.1617 0.062 Uiso 1 1 calc R
H32B H 0.5986 0.7320 0.1319 0.062 Uiso 1 1 calc R
H32C H 0.5826 0.6352 0.0967 0.062 Uiso 1 1 calc R
N1 N 0.8012(3) 0.2682(3) 0.04522(15) 0.0302(8) Uani 1 1 d .
N2 N 0.8172(2) 0.3984(2) 0.13962(14) 0.0225(7) Uani 1 1 d .
N3 N 0.7736(3) 0.2235(3) 0.22232(15) 0.0289(8) Uani 1 1 d .
N4 N 0.8248(2) 0.0965(2) 0.13021(16) 0.0246(7) Uani 1 1 d .
N5 N 0.6359(3) 0.2511(2) 0.12735(17) 0.0294(7) Uani 1 1 d .
N6 N 0.2270(3) 0.7557(3) 0.04058(15) 0.0277(8) Uani 1 1 d .
N7 N 0.1931(2) 0.5597(2) 0.10744(14) 0.0270(8) Uani 1 1 d .
N8 N 0.1936(3) 0.6718(3) 0.20849(15) 0.0329(8) Uani 1 1 d .
N9 N 0.2239(3) 0.8655(2) 0.14316(15) 0.0321(8) Uani 1 1 d .
N10 N 0.3754(2) 0.6956(2) 0.13290(16) 0.0281(7) Uani 1 1 d .
N11 N 0.9223(3) 0.7388(2) 0.12290(16) 0.0392(9) Uani 1 1 d .
N12 N 0.5008(3) 0.0078(3) 0.1259(2) 0.0370(8) Uani 1 1 d .
N13 N 0.5175(2) 0.4900(3) 0.00378(19) 0.0299(7) Uani 1 1 d .
N14 N 0.1058(3) 0.2313(2) 0.12537(18) 0.0362(8) Uani 1 1 d .
O1 O 0.8774(4) 0.6659(3) 0.1361(2) 0.0940(16) Uani 1 1 d .
O2 O 1.0075(3) 0.7284(3) 0.10040(16) 0.0612(10) Uani 1 1 d .
O3 O 0.8939(3) 0.8231(2) 0.1313(2) 0.0656(11) Uani 1 1 d .
O4 O 0.4665(3) 0.0529(3) 0.08621(18) 0.0695(11) Uani 1 1 d .
O5 O 0.5059(2) 0.0490(3) 0.17268(14) 0.0436(8) Uani 1 1 d .
O6 O 0.5315(2) -0.0795(2) 0.12065(15) 0.0470(8) Uani 1 1 d .
O7 O 0.5508(8) 0.4484(7) 0.0396(4) 0.224(5) Uani 1 1 d .
O8 O 0.5105(6) 0.4397(6) -0.0352(4) 0.161(3) Uani 1 1 d .
O9 O 0.4851(4) 0.5737(3) 0.0059(2) 0.1024(18) Uani 1 1 d .
O11 O 0.0350(4) 0.2439(3) 0.15777(18) 0.0721(13) Uani 1 1 d .
O12 O 0.1594(4) 0.1602(3) 0.1319(2) 0.1001(18) Uani 1 1 d .
O13 O 0.1125(3) 0.2889(3) 0.08611(17) 0.0586(10) Uani 1 1 d .

loop_
_atom_site_aniso_label
_atom_site_aniso_U_11
_atom_site_aniso_U_22
_atom_site_aniso_U_33
_atom_site_aniso_U_23
_atom_site_aniso_U_13
_atom_site_aniso_U_12
Ni1 0.0186(2) 0.0166(2) 0.0207(2) -0.0004(2) 0.00111(19) -0.00142(19)
Ni2 0.0169(2) 0.0214(2) 0.0192(2) -0.0001(2) 0.00180(18) -0.0009(2)
C1 0.046(3) 0.040(3) 0.029(3) -0.002(2) -0.011(2) 0.002(2)
C2 0.055(3) 0.029(2) 0.032(3) 0.0105(19) 0.008(2) 0.004(2)
C3 0.036(2) 0.017(2) 0.042(3) 0.0053(18) 0.011(2) -0.0050(17)
C4 0.034(2) 0.0208(18) 0.042(3) -0.0041(17) 0.0006(19) 0.0087(17)
C5 0.028(2) 0.025(2) 0.052(3) -0.012(2) -0.007(2) -0.0043(18)
C6 0.045(3) 0.042(3) 0.030(2) -0.011(2) -0.009(2) 0.000(2)
C7 0.043(3) 0.048(3) 0.024(2) -0.001(2) -0.010(2) -0.001(2)
C8 0.041(3) 0.058(3) 0.029(3) -0.002(2) 0.011(2) -0.004(2)
C9 0.055(3) 0.030(2) 0.034(3) 0.0138(19) 0.004(2) -0.002(2)
C10 0.037(2) 0.027(2) 0.037(3) 0.0098(18) 0.0008(19) 0.0011(18)
C11 0.025(2) 0.0214(18) 0.044(3) -0.0023(18) -0.0017(18) -0.0035(15)
C12 0.023(2) 0.0204(19) 0.044(3) -0.0043(18) 0.0069(18) 0.0042(16)
C13 0.032(2) 0.028(2) 0.038(3) -0.0078(18) 0.0077(19) -0.0007(18)
C14 0.038(2) 0.038(2) 0.027(2) -0.0002(18) 0.0117(19) -0.004(2)
C15 0.025(2) 0.0277(18) 0.037(2) -0.004(2) -0.0059(19) -0.0026(16)
C16 0.030(2) 0.057(3) 0.073(4) -0.005(3) -0.008(3) 0.008(2)
C17 0.036(3) 0.061(3) 0.027(3) 0.010(2) 0.008(2) -0.001(2)
C18 0.036(2) 0.038(2) 0.031(3) 0.0033(19) -0.009(2) 0.008(2)
C19 0.047(3) 0.040(2) 0.029(2) -0.0109(19) -0.010(2) 0.001(2)
C20 0.028(2) 0.029(2) 0.045(3) -0.0140(19) -0.0051(19) -0.0028(18)
C21 0.040(2) 0.022(2) 0.051(3) 0.0029(18) -0.008(2) 0.0026(18)
C22 0.042(3) 0.029(2) 0.049(3) 0.007(2) 0.011(2) -0.005(2)
C23 0.062(3) 0.035(3) 0.043(3) 0.013(2) 0.017(2) 0.004(2)
C24 0.058(3) 0.083(4) 0.023(3) 0.001(3) -0.008(2) 0.026(3)
C25 0.034(2) 0.034(2) 0.027(2) 0.0024(18) 0.0130(18) -0.0010(19)
C26 0.026(2) 0.034(2) 0.030(2) -0.0069(18) 0.0114(17) -0.0018(18)
C27 0.028(2) 0.027(2) 0.038(3) -0.0057(17) 0.0043(18) 0.0023(17)
C28 0.034(3) 0.051(3) 0.083(4) -0.033(3) 0.018(3) -0.018(2)
C29 0.067(3) 0.025(2) 0.051(3) -0.001(2) 0.019(3) 0.002(2)
C30 0.061(3) 0.028(2) 0.044(3) 0.007(2) -0.005(2) 0.008(2)
C31 0.032(2) 0.0307(19) 0.023(2) -0.002(2) -0.0037(18) 0.0037(17)
C32 0.0172(19) 0.061(3) 0.045(3) -0.015(3) 0.0017(19) 0.0093(19)
N1 0.037(2) 0.0279(18) 0.026(2) -0.0010(15) 0.0018(15) -0.0006(15)
N2 0.0210(16) 0.0188(14) 0.028(2) -0.0015(13) 0.0008(13) 0.0000(12)
N3 0.0308(19) 0.034(2) 0.022(2) 0.0000(15) -0.0013(15) 0.0005(16)
N4 0.0191(15) 0.0203(14) 0.0344(18) 0.0038(16) 0.0008(14) -0.0030(12)
N5 0.031(2) 0.0254(15) 0.0319(19) -0.0025(17) -0.0019(16) -0.0034(14)
N6 0.034(2) 0.0275(18) 0.022(2) 0.0023(14) -0.0009(15) 0.0045(15)
N7 0.0292(18) 0.0230(16) 0.0287(19) -0.0008(13) 0.0041(14) -0.0027(14)
N8 0.042(2) 0.0327(19) 0.024(2) 0.0032(15) 0.0081(16) 0.0041(16)
N9 0.0362(19) 0.0286(17) 0.032(2) -0.0098(14) 0.0139(16) -0.0079(15)
N10 0.0184(18) 0.0357(17) 0.0303(19) -0.0034(18) 0.0003(15) 0.0034(14)
N11 0.070(3) 0.0268(18) 0.0210(19) 0.0040(16) -0.0095(19) -0.0102(18)
N12 0.0245(16) 0.048(2) 0.038(2) 0.004(2) 0.0005(14) -0.0164(15)
N13 0.034(2) 0.0226(18) 0.0334(18) -0.0076(15) -0.0028(17) 0.0066(17)
N14 0.046(2) 0.0280(16) 0.034(2) -0.0042(19) -0.0058(19) 0.0013(16)
O1 0.139(4) 0.051(2) 0.092(4) -0.007(3) 0.032(3) -0.050(3)
O2 0.073(3) 0.065(2) 0.046(2) -0.0049(18) 0.007(2) 0.014(2)
O3 0.063(2) 0.0316(16) 0.102(3) -0.004(2) 0.002(2) 0.0169(16)
O4 0.079(3) 0.071(3) 0.059(3) 0.026(2) -0.027(2) -0.009(2)
O5 0.0444(18) 0.0489(19) 0.0375(19) -0.0060(16) 0.0042(14) -0.0100(15)
O6 0.0498(19) 0.0426(17) 0.049(2) -0.0060(16) 0.0112(16) -0.0018(15)
O7 0.281(11) 0.236(9) 0.156(8) -0.005(7) -0.110(7) 0.187(9)
O8 0.166(7) 0.155(6) 0.161(7) -0.110(6) 0.006(5) -0.033(5)
O9 0.144(5) 0.074(3) 0.090(4) 0.005(3) 0.023(3) 0.051(3)
O11 0.101(3) 0.060(2) 0.056(3) -0.007(2) 0.039(2) -0.006(2)
O12 0.142(5) 0.080(3) 0.079(3) -0.016(3) -0.040(3) 0.075(3)
O13 0.078(3) 0.0403(19) 0.057(2) 0.0108(18) 0.024(2) -0.0019(18)

loop_
_atom_type_symbol
_atom_type_description
_atom_type_scat_dispersion_real
_atom_type_scat_dispersion_imag
_atom_type_scat_source
C C 0.0033 0.0016 'International Tables Vol C Tables 4.2.6.8 and 6.1.1.4'
H H 0.0000 0.0000 'International Tables Vol C Tables 4.2.6.8 and 6.1.1.4'
N N 0.0061 0.0033 'International Tables Vol C Tables 4.2.6.8 and 6.1.1.4'
O O 0.0106 0.0060 'International Tables Vol C Tables 4.2.6.8 and 6.1.1.4'
Ni Ni 0.3393 1.1124 'International Tables Vol C Tables 4.2.6.8 and 6.1.1.4'

loop_
_geom_angle_atom_site_label_1
_geom_angle_atom_site_label_2
_geom_angle_atom_site_label_3
_geom_angle
N5 Ni1 N2 100.86(12)
N5 Ni1 N4 106.07(11)
N2 Ni1 N4 153.06(12)
N5 Ni1 N1 91.69(15)
N2 Ni1 N1 85.68(13)
N4 Ni1 N1 93.82(14)
N5 Ni1 N3 90.17(15)
N2 Ni1 N3 94.85(13)
N4 Ni1 N3 84.79(14)
N1 Ni1 N3 177.93(14)
N10 Ni2 N8 95.65(15)
N10 Ni2 N7 97.79(13)
N8 Ni2 N7 85.02(13)
N10 Ni2 N6 96.51(15)
N8 Ni2 N6 167.78(14)
N7 Ni2 N6 94.54(13)
N10 Ni2 N9 95.49(13)
N8 Ni2 N9 92.61(14)
N7 Ni2 N9 166.67(13)
N6 Ni2 N9 85.01(13)
N1 C1 H1A 109.5
N1 C1 H1B 109.5
H1A C1 H1B 109.5
N1 C1 H1C 109.5
H1A C1 H1C 109.5
H1B C1 H1C 109.5
N1 C2 C3 110.5(4)
N1 C2 H2A 109.6
C3 C2 H2A 109.6
N1 C2 H2B 109.6
C3 C2 H2B 109.6
H2A C2 H2B 108.1
N2 C3 C2 109.7(3)
N2 C3 H3A 109.7
C2 C3 H3A 109.7
N2 C3 H3B 109.7
C2 C3 H3B 109.7
H3A C3 H3B 108.2
N2 C4 H4A 109.5
N2 C4 H4B 109.5
H4A C4 H4B 109.5
N2 C4 H4C 109.5
H4A C4 H4C 109.5
H4B C4 H4C 109.5
N2 C5 C6 116.1(4)
N2 C5 H5A 108.3
C6 C5 H5A 108.3
N2 C5 H5B 108.3
C6 C5 H5B 108.3
H5A C5 H5B 107.4
C5 C6 C7 114.2(4)
C5 C6 H6A 108.7
C7 C6 H6A 108.7
C5 C6 H6B 108.7
C7 C6 H6B 108.7
H6A C6 H6B 107.6
N3 C7 C6 114.0(4)
N3 C7 H7A 108.7
C6 C7 H7A 108.7
N3 C7 H7B 108.7
C6 C7 H7B 108.7
H7A C7 H7B 107.6
N3 C8 H8A 109.5
N3 C8 H8B 109.5
H8A C8 H8B 109.5
N3 C8 H8C 109.5
H8A C8 H8C 109.5
H8B C8 H8C 109.5
N3 C9 C10 110.6(3)
N3 C9 H9A 109.5
C10 C9 H9A 109.5
N3 C9 H9B 109.5
C10 C9 H9B 109.5
H9A C9 H9B 108.1
N4 C10 C9 111.1(3)
N4 C10 H10A 109.4
C9 C10 H10A 109.4
N4 C10 H10B 109.4
C9 C10 H10B 109.4
H10A C10 H10B 108.0
N4 C11 H11A 109.5
N4 C11 H11B 109.5
H11A C11 H11B 109.5
N4 C11 H11C 109.5
H11A C11 H11C 109.5
H11B C11 H11C 109.5
N4 C12 C13 115.0(3)
N4 C12 H12A 108.5
C13 C12 H12A 108.5
N4 C12 H12B 108.5
C13 C12 H12B 108.5
H12A C12 H12B 107.5
C14 C13 C12 114.7(4)
C14 C13 H13A 108.6
C12 C13 H13A 108.6
C14 C13 H13B 108.6
C12 C13 H13B 108.6
H13A C13 H13B 107.6
N1 C14 C13 114.4(3)
N1 C14 H14A 108.7
C13 C14 H14A 108.7
N1 C14 H14B 108.7
C13 C14 H14B 108.7
H14A C14 H14B 107.6
N5 C15 C16 177.9(5)
C15 C16 H16A 109.5
C15 C16 H16B 109.5
H16A C16 H16B 109.5
C15 C16 H16C 109.5
H16A C16 H16C 109.5
H16B C16 H16C 109.5
N6 C17 H17A 109.5
N6 C17 H17B 109.5
H17A C17 H17B 109.5
N6 C17 H17C 109.5
H17A C17 H17C 109.5
H17B C17 H17C 109.5
N6 C18 C19 114.7(3)
N6 C18 H18A 108.6
C19 C18 H18A 108.6
N6 C18 H18B 108.6
C19 C18 H18B 108.6
H18A C18 H18B 107.6
C18 C19 C20 112.8(4)
C18 C19 H19A 109.0
C20 C19 H19A 109.0
C18 C19 H19B 109.0
C20 C19 H19B 109.0
H19A C19 H19B 107.8
N7 C20 C19 114.5(3)
N7 C20 H20A 108.6
C19 C20 H20A 108.6
N7 C20 H20B 108.6
C19 C20 H20B 108.6
H20A C20 H20B 107.6
N7 C21 H21A 109.5
N7 C21 H21B 109.5
H21A C21 H21B 109.5
N7 C21 H21C 109.5
H21A C21 H21C 109.5
H21B C21 H21C 109.5
C23 C22 N7 110.7(4)
C23 C22 H22A 109.5
N7 C22 H22A 109.5
C23 C22 H22B 109.5
N7 C22 H22B 109.5
H22A C22 H22B 108.1
C22 C23 N8 111.7(4)
C22 C23 H23A 109.3
N8 C23 H23A 109.3
C22 C23 H23B 109.3
N8 C23 H23B 109.3
H23A C23 H23B 107.9
N8 C24 H24A 109.5
N8 C24 H24B 109.5
H24A C24 H24B 109.5
N8 C24 H24C 109.5
H24A C24 H24C 109.5
H24B C24 H24C 109.5
N8 C25 C26 114.1(3)
N8 C25 H25A 108.7
C26 C25 H25A 108.7
N8 C25 H25B 108.7
C26 C25 H25B 108.7
H25A C25 H25B 107.6
C27 C26 C25 116.9(3)
C27 C26 H26A 108.1
C25 C26 H26A 108.1
C27 C26 H26B 108.1
C25 C26 H26B 108.1
H26A C26 H26B 107.3
N9 C27 C26 114.5(3)
N9 C27 H27A 108.6
C26 C27 H27A 108.6
N9 C27 H27B 108.6
C26 C27 H27B 108.6
H27A C27 H27B 107.6
N9 C28 H28A 109.5
N9 C28 H28B 109.5
H28A C28 H28B 109.5
N9 C28 H28C 109.5
H28A C28 H28C 109.5
H28B C28 H28C 109.5
C30 C29 N9 112.4(4)
C30 C29 H29A 109.1
N9 C29 H29A 109.1
C30 C29 H29B 109.1
N9 C29 H29B 109.1
H29A C29 H29B 107.8
C29 C30 N6 111.4(4)
C29 C30 H30A 109.3
N6 C30 H30A 109.3
C29 C30 H30B 109.3
N6 C30 H30B 109.3
H30A C30 H30B 108.0
N10 C31 C32 178.9(5)
C31 C32 H32A 109.5
C31 C32 H32B 109.5
H32A C32 H32B 109.5
C31 C32 H32C 109.5
H32A C32 H32C 109.5
H32B C32 H32C 109.5
C14 N1 C1 109.3(3)
C14 N1 C2 108.0(3)
C1 N1 C2 107.0(3)
C14 N1 Ni1 111.4(3)
C1 N1 Ni1 115.8(3)
C2 N1 Ni1 104.8(3)
C5 N2 C4 108.5(3)
C5 N2 C3 107.6(3)
C4 N2 C3 109.6(3)
C5 N2 Ni1 114.3(2)
C4 N2 Ni1 112.8(2)
C3 N2 Ni1 103.7(2)
C7 N3 C8 108.7(4)
C7 N3 C9 108.1(4)
C8 N3 C9 106.6(4)
C7 N3 Ni1 111.0(3)
C8 N3 Ni1 116.6(3)
C9 N3 Ni1 105.4(3)
C12 N4 C11 109.3(3)
C12 N4 C10 107.1(3)
C11 N4 C10 109.1(3)
C12 N4 Ni1 116.2(2)
C11 N4 Ni1 110.8(2)
C10 N4 Ni1 104.1(2)
C15 N5 Ni1 169.5(3)
C17 N6 C18 107.8(4)
C17 N6 C30 110.1(4)
C18 N6 C30 106.6(3)
C17 N6 Ni2 113.0(3)
C18 N6 Ni2 116.6(3)
C30 N6 Ni2 102.3(3)
C21 N7 C22 110.8(3)
C21 N7 C20 108.0(3)
C22 N7 C20 106.2(3)
C21 N7 Ni2 112.7(2)
C22 N7 Ni2 102.6(2)
C20 N7 Ni2 116.3(2)
C24 N8 C23 106.0(4)
C24 N8 C25 108.9(4)
C23 N8 C25 109.4(3)
C24 N8 Ni2 116.6(3)
C23 N8 Ni2 106.2(3)
C25 N8 Ni2 109.4(3)
C29 N9 C27 110.9(3)
C29 N9 C28 104.7(4)
C27 N9 C28 107.7(3)
C29 N9 Ni2 106.0(2)
C27 N9 Ni2 109.4(2)
C28 N9 Ni2 117.9(3)
C31 N10 Ni2 173.6(4)
O1 N11 O3 124.3(5)
O1 N11 O2 118.5(4)
O3 N11 O2 117.2(4)
O4 N12 O6 120.8(5)
O4 N12 O5 120.1(4)
O6 N12 O5 119.1(4)
O7 N13 O8 111.3(7)
O7 N13 O9 125.2(6)
O8 N13 O9 123.3(7)
O12 N14 O13 123.8(5)
O12 N14 O11 118.9(5)
O13 N14 O11 117.0(4)

loop_
_geom_bond_atom_site_label_1
_geom_bond_atom_site_label_2
_geom_bond_distance
Ni1 N5 2.009(3)
Ni1 N2 2.084(3)
Ni1 N4 2.099(3)
Ni1 N1 2.148(4)
Ni1 N3 2.175(4)
Ni2 N10 2.017(3)
Ni2 N8 2.116(3)
Ni2 N7 2.119(3)
Ni2 N6 2.129(4)
Ni2 N9 2.130(3)
C1 N1 1.497(6)
C1 H1A 0.9600
C1 H1B 0.9600
C1 H1C 0.9600
C2 N1 1.508(6)
C2 C3 1.512(7)
C2 H2A 0.9700
C2 H2B 0.9700
C3 N2 1.496(5)
C3 H3A 0.9700
C3 H3B 0.9700
C4 N2 1.493(5)
C4 H4A 0.9600
C4 H4B 0.9600
C4 H4C 0.9600
C5 N2 1.485(5)
C5 C6 1.503(7)
C5 H5A 0.9700
C5 H5B 0.9700
C6 C7 1.529(6)
C6 H6A 0.9700
C6 H6B 0.9700
C7 N3 1.478(6)
C7 H7A 0.9700
C7 H7B 0.9700
C8 N3 1.490(6)
C8 H8A 0.9600
C8 H8B 0.9600
C8 H8C 0.9600
C9 N3 1.504(5)
C9 C10 1.507(6)
C9 H9A 0.9700
C9 H9B 0.9700
C10 N4 1.492(6)
C10 H10A 0.9700
C10 H10B 0.9700
C11 N4 1.488(5)
C11 H11A 0.9600
C11 H11B 0.9600
C11 H11C 0.9600
C12 N4 1.481(5)
C12 C13 1.521(6)
C12 H12A 0.9700
C12 H12B 0.9700
C13 C14 1.511(6)
C13 H13A 0.9700
C13 H13B 0.9700
C14 N1 1.487(5)
C14 H14A 0.9700
C14 H14B 0.9700
C15 N5 1.136(5)
C15 C16 1.439(6)
C16 H16A 0.9600
C16 H16B 0.9600
C16 H16C 0.9600
C17 N6 1.480(6)
C17 H17A 0.9600
C17 H17B 0.9600
C17 H17C 0.9600
C18 N6 1.493(6)
C18 C19 1.509(6)
C18 H18A 0.9700
C18 H18B 0.9700
C19 C20 1.511(6)
C19 H19A 0.9700
C19 H19B 0.9700
C20 N7 1.499(5)
C20 H20A 0.9700
C20 H20B 0.9700
C21 N7 1.480(5)
C21 H21A 0.9600
C21 H21B 0.9600
C21 H21C 0.9600
C22 C23 1.474(7)
C22 N7 1.498(5)
C22 H22A 0.9700
C22 H22B 0.9700
C23 N8 1.489(6)
C23 H23A 0.9700
C23 H23B 0.9700
C24 N8 1.480(6)
C24 H24A 0.9600
C24 H24B 0.9600
C24 H24C 0.9600
C25 N8 1.506(5)
C25 C26 1.530(6)
C25 H25A 0.9700
C25 H25B 0.9700
C26 C27 1.516(6)
C26 H26A 0.9700
C26 H26B 0.9700
C27 N9 1.492(5)
C27 H27A 0.9700
C27 H27B 0.9700
C28 N9 1.502(6)
C28 H28A 0.9600
C28 H28B 0.9600
C28 H28C 0.9600
C29 C30 1.466(7)
C29 N9 1.479(6)
C29 H29A 0.9700
C29 H29B 0.9700
C30 N6 1.509(5)
C30 H30A 0.9700
C30 H30B 0.9700
C31 N10 1.129(5)
C31 C32 1.450(5)
C32 H32A 0.9600
C32 H32B 0.9600
C32 H32C 0.9600
N11 O1 1.194(5)
N11 O3 1.212(5)
N11 O2 1.275(5)
N12 O4 1.221(6)
N12 O6 1.250(5)
N12 O5 1.258(6)
N13 O7 1.121(7)
N13 O8 1.161(7)
N13 O9 1.207(5)
N14 O12 1.207(5)
N14 O13 1.225(5)
N14 O11 1.242(5)

loop_
_geom_hbond_atom_site_label_D
_geom_hbond_atom_site_label_H
_geom_hbond_atom_site_label_A
_geom_hbond_distance_DH
_geom_hbond_distance_HA
_geom_hbond_distance_DA
_geom_hbond_angle_DHA
_geom_hbond_site_symmetry_A
C30 H30B O2 0.97 2.53 3.261(7) 131.6 1_455
C29 H29A O12 0.97 2.65 3.566(6) 157.5 1_565
C28 H28A O6 0.96 2.46 3.305(6) 147.5 1_565
C28 H28A N12 0.96 2.59 3.171(6) 119.0 1_565
C28 H28A N10 0.96 2.63 3.180(6) 117.2 .
C27 H27A O3 0.97 2.54 3.430(6) 152.3 1_455
C27 H27A O2 0.97 2.42 3.223(6) 139.9 1_455
C26 H26B O13 0.97 2.62 3.564(6) 163.4 4_565
C25 H25B O2 0.97 2.54 3.310(6) 136.5 1_455
C25 H25B N11 0.97 2.59 3.493(6) 155.5 1_455
C24 H24C N10 0.96 2.66 3.129(6) 110.3 .
C23 H23B O4 0.97 2.56 3.496(6) 161.2 4_565
C21 H21B O8 0.96 2.44 3.382(7) 165.9 4_565
C20 H20B O13 0.97 2.59 3.477(6) 152.6 .
C20 H20A O2 0.97 2.50 3.217(6) 130.9 1_455
C19 H19B O6 0.97 2.61 3.538(6) 161.2 3_554
C18 H18B O2 0.97 2.45 3.170(6) 131.0 1_455
C17 H17C O1 0.96 2.56 3.516(7) 175.3 3_654
C17 H17A O9 0.96 2.40 3.270(7) 151.2 .
C16 H16C O8 0.96 2.57 3.375(10) 141.8 4_565
C16 H16A O4 0.96 2.64 3.321(7) 127.9 .
C14 H14A O13 0.97 2.52 3.482(6) 171.9 1_655
C12 H12B O11 0.97 2.51 3.332(6) 142.1 1_655
C12 H12B N14 0.97 2.63 3.558(5) 159.8 1_655
C12 H12A O3 0.97 2.56 3.462(5) 154.6 1_545
C11 H11B O5 0.96 2.50 3.363(5) 149.0 .
C11 H11B N12 0.96 2.59 3.188(5) 120.6 .
C10 H10A O11 0.97 2.50 3.327(6) 142.6 1_655
C7 H7A O11 0.97 2.55 3.386(6) 143.9 1_655
C6 H6B O6 0.97 2.50 3.377(5) 150.1 4_665
C5 H5B O11 0.97 2.42 3.253(6) 144.2 1_655
C5 H5A O1 0.97 2.60 3.470(6) 148.8 .
C4 H4C O1 0.96 2.55 3.422(5) 150.4 .
C4 H4B O7 0.96 2.49 3.424(9) 165.2 .
C4 H4A O9 0.96 2.65 3.488(7) 145.7 4_565
C4 H4A O9 0.96 2.65 3.488(7) 145.7 4_565
C4 H4B O7 0.96 2.49 3.424(9) 165.2 .
C4 H4C O1 0.96 2.55 3.422(5) 150.4 .
C5 H5A O1 0.97 2.60 3.470(6) 148.8 .
C5 H5B O11 0.97 2.42 3.253(6) 144.2 1_655
C6 H6B O6 0.97 2.50 3.377(5) 150.1 4_665
C7 H7A O11 0.97 2.55 3.386(6) 143.9 1_655
C10 H10A O11 0.97 2.50 3.327(6) 142.6 1_655
C11 H11B N12 0.96 2.59 3.188(5) 120.6 .
C11 H11B O5 0.96 2.50 3.363(5) 149.0 .
C12 H12A O3 0.97 2.56 3.462(5) 154.6 1_545
C12 H12B N14 0.97 2.63 3.558(5) 159.8 1_655
C12 H12B O11 0.97 2.51 3.332(6) 142.1 1_655
C14 H14A O13 0.97 2.52 3.482(6) 171.9 1_655
C16 H16A O4 0.96 2.64 3.321(7) 127.9 .
C16 H16C O8 0.96 2.57 3.375(10) 141.8 4_565
C17 H17A O9 0.96 2.40 3.270(7) 151.2 .
C17 H17C O1 0.96 2.56 3.516(7) 175.3 3_654
C18 H18B O2 0.97 2.45 3.170(6) 131.0 1_455
C19 H19B O6 0.97 2.61 3.538(6) 161.2 3_554
C20 H20A O2 0.97 2.50 3.217(6) 130.9 1_455
C20 H20B O13 0.97 2.59 3.477(6) 152.6 .
C21 H21B O8 0.96 2.44 3.382(7) 165.9 4_565
C23 H23B O4 0.97 2.56 3.496(6) 161.2 4_565
C24 H24C N10 0.96 2.66 3.129(6) 110.3 .
C25 H25B N11 0.97 2.59 3.493(6) 155.5 1_455
C25 H25B O2 0.97 2.54 3.310(6) 136.5 1_455
C26 H26B O13 0.97 2.62 3.564(6) 163.4 4_565
C27 H27A O2 0.97 2.42 3.223(6) 139.9 1_455
C27 H27A O3 0.97 2.54 3.430(6) 152.3 1_455
C28 H28A N10 0.96 2.63 3.180(6) 117.2 .
C28 H28A N12 0.96 2.59 3.171(6) 119.0 1_565
C28 H28A O6 0.96 2.46 3.305(6) 147.5 1_565
C29 H29A O12 0.97 2.65 3.566(6) 157.5 1_565
C30 H30B O2 0.97 2.53 3.261(7) 131.6 1_455
